data_7702773
loop_
_publ_author_name
'Pal, Satyanarayan'
'Pal, Samudranil'

_publ_section_title
;
 Ruthenium(ii) complexes containing RuN4O2 spheres assembled via
 pyridine-imine-amide coordination. Syntheses, structures, properties and
 protonation behaviour of coordinated amide
;
_journal_issue 9
_journal_name_full 'Journal of the Chemical Society, Dalton Transactions'
_journal_page_first 2102
_journal_paper_doi 10.1039/b110912j
_journal_year 2002
_chemical_formula_sum 'C30 H30 Cl2 N8 O11 Ru'
_chemical_formula_weight 850.59
_space_group_IT_number 14
_space_group_name_Hall '-P 2yn'
_space_group_name_H-M_alt 'P 1 21/n 1'
_symmetry_cell_setting monoclinic
_symmetry_space_group_name_H-M 'P 1 21/n 1'
_atom_sites_solution_hydrogens geom
_atom_sites_solution_primary direct
_atom_sites_solution_secondary difmap
_audit_creation_method SHELXL-97
_cell_angle_alpha 90.00
_cell_angle_beta 95.054(16)
_cell_angle_gamma 90.00
_cell_formula_units_Z 4
_cell_length_a 10.750(2)
_cell_length_b 27.396(5)
_cell_length_c 13.087(2)
_cell_measurement_reflns_used 25
_cell_measurement_temperature 298
_cell_measurement_theta_max 10.67
_cell_measurement_theta_min 9.51
_cell_volume 3839.2(12)
_computing_cell_refinement 'CAD4 Software (Enraf-Nonius, 1989)'
_computing_data_collection 'CAD4 Software (Enraf-Nonius, 1989)'
_computing_data_reduction 'WinGX (Farrugia, 1999)'
_computing_molecular_graphics 'ORTEX 6a (McArdle, 1995)'
_computing_publication_material SHELXL-97
_computing_structure_refinement 'SHELXL-97 (Sheldrick, 1997)'
_computing_structure_solution 'SHELXS-97 (Sheldrick, 1990)'
_diffrn_ambient_temperature 298
_diffrn_measured_fraction_theta_full 0.972
_diffrn_measured_fraction_theta_max 0.972
_diffrn_measurement_device_type 'Enraf-Nonius Mach3 four-circle'
_diffrn_measurement_method 'Profile data from omega'
_diffrn_radiation_monochromator graphite
_diffrn_radiation_source 'fine-focus sealed tube'
_diffrn_radiation_type MoK\a
_diffrn_radiation_wavelength 0.71073
_diffrn_reflns_av_R_equivalents 0.0000
_diffrn_reflns_av_sigmaI/netI 0.0474
_diffrn_reflns_limit_h_max 12
_diffrn_reflns_limit_h_min 0
_diffrn_reflns_limit_k_max 32
_diffrn_reflns_limit_k_min 0
_diffrn_reflns_limit_l_max 15
_diffrn_reflns_limit_l_min -15
_diffrn_reflns_number 6875
_diffrn_reflns_theta_full 24.98
_diffrn_reflns_theta_max 24.98
_diffrn_reflns_theta_min 1.49
_diffrn_standards_decay_% none
_diffrn_standards_interval_time 90
_diffrn_standards_number 3
_exptl_absorpt_coefficient_mu 0.612
_exptl_absorpt_correction_T_max 0.99
_exptl_absorpt_correction_T_min 0.96
_exptl_absorpt_correction_type 'empirical based on psi-scan'
_exptl_crystal_colour yellow
_exptl_crystal_density_diffrn 1.472
_exptl_crystal_density_meas ?
_exptl_crystal_density_method 'not measured'
_exptl_crystal_description blocks
_exptl_crystal_F_000 1728
_exptl_crystal_size_max 0.49
_exptl_crystal_size_mid 0.48
_exptl_crystal_size_min 0.44
_refine_diff_density_max 1.25
_refine_diff_density_min -0.93
_refine_diff_density_rms '0.122 ******************************* End of File *******************************'
_refine_ls_extinction_method none
_refine_ls_goodness_of_fit_ref 1.025
_refine_ls_hydrogen_treatment mixed
_refine_ls_matrix_type full
_refine_ls_number_parameters 470
_refine_ls_number_reflns 4251
_refine_ls_number_restraints 9
_refine_ls_restrained_S_all 1.027
_refine_ls_R_factor_all 0.1176
_refine_ls_R_factor_gt 0.0705
_refine_ls_shift/su_max 0.000
_refine_ls_shift/su_mean 0.000
_refine_ls_structure_factor_coef Fsqd
_refine_ls_weighting_details 'w=1/[\s^2^(Fo^2^)+(0.1121P)^2^+14.1446P] where P=(Fo^2^+2Fc^2^)/3'
_refine_ls_weighting_scheme calc
_refine_ls_wR_factor_gt 0.1912
_refine_ls_wR_factor_ref 0.2231
_reflns_number_gt 4251
_reflns_number_total 6707
_reflns_threshold_expression >2sigma(I)
_cod_data_source_file b110912j.txt
_cod_data_source_block '[Ru(Hpabh)2(CH3CN)2](ClO4)2.H2O'
_cod_depositor_comments
;
The following automatic conversions were performed:

data item '_symmetry_cell_setting' value 'Monoclinic' was changed to
'monoclinic' in accordance with the
/home/saulius/struct/COD-crude-data/automatic-downloads/DataCite-retrospective/RSC/depositions/lib/dictionaries/cif_core.dic
dictionary named 'cif_core.dic' version 2.4.2 last updated on
2011-04-26.

data item '_exptl_crystal_density_meas' value 'not measured' was
changed to '?' -- the value is perceived as not measured.

data item '_refine_ls_weighting_scheme' value 'calc
w=1/[\s^2^(Fo^2^)+(0.1121P)^2^+14.1446P] where P=(Fo^2^+2Fc^2^)/3'
was changed to 'calc'. A new data item '_refine_ls_weighting_details'
was created with the value set to
'w=1/[\s^2^(Fo^2^)+(0.1121P)^2^+14.1446P] where P=(Fo^2^+2Fc^2^)/3'.

Automatic conversion script
Id: cif_fix_values 6909 2019-04-08 15:41:33Z antanas 
;
_cod_original_cell_volume 3839.3(12)
_cod_original_sg_symbol_H-M P21/n
_cod_database_code 7702773

loop_
_symmetry_equiv_pos_as_xyz
'x, y, z'
'-x+1/2, y+1/2, -z+1/2'
'-x, -y, -z'
'x-1/2, -y-1/2, z-1/2'

loop_
_atom_site_label
_atom_site_type_symbol
_atom_site_fract_x
_atom_site_fract_y
_atom_site_fract_z
_atom_site_U_iso_or_equiv
_atom_site_adp_type
_atom_site_occupancy
_atom_site_calc_flag
_atom_site_refinement_flags
Ru Ru 0.74961(5) 0.19061(2) 0.65465(4) 0.0414(2) Uani 1 d .
Cl1 Cl 0.7126(3) 0.05571(11) 0.3597(3) 0.0953(9) Uani 1 d .
Cl2 Cl 1.25445(19) 0.18711(9) 0.65859(17) 0.0634(6) Uani 1 d .
O1 O 0.9861(8) 0.2055(3) 0.3619(7) 0.126(3) Uani 1 d .
O2 O 0.6951(11) 0.1622(4) 0.9947(6) 0.167(5) Uani 1 d .
O3 O 0.7393(8) 0.0991(3) 0.3100(7) 0.118(3) Uani 1 d .
O4 O 0.7577(9) 0.0620(3) 0.4660(7) 0.125(3) Uani 1 d .
O5 O 0.5783(9) 0.0503(4) 0.3514(10) 0.165(5) Uani 1 d .
O6 O 0.7712(11) 0.0155(3) 0.3206(8) 0.143(4) Uani 1 d .
O7 O 1.1558(9) 0.1626(4) 0.6902(9) 0.147(4) Uani 1 d .
O8 O 1.2200(13) 0.2063(5) 0.5655(8) 0.188(6) Uani 1 d .
O9 O 1.2857(13) 0.2231(5) 0.7265(9) 0.204(7) Uani 1 d .
O10 O 1.3594(11) 0.1627(6) 0.6534(15) 0.252(9) Uani 1 d .
O11 O 0.404(2) 0.4332(10) 0.614(2) 0.178(9) Uiso 0.50 d P
O11A O 0.062(3) -0.0451(13) 0.989(3) 0.248(14) Uiso 0.50 d P
N1 N 0.6404(5) 0.2441(2) 0.5864(4) 0.0441(14) Uani 1 d .
N2 N 0.8136(6) 0.1943(2) 0.5118(5) 0.0498(15) Uani 1 d .
N3 N 0.9020(6) 0.1622(3) 0.4799(5) 0.0593(18) Uani 1 d .
H3 H 0.9069 0.1346 0.5114 0.071 Uiso 1 calc R
N4 N 0.8681(5) 0.2439(2) 0.7172(5) 0.0474(15) Uani 1 d .
N5 N 0.6891(6) 0.1989(2) 0.7983(5) 0.0453(15) Uani 1 d .
N6 N 0.5970(6) 0.1711(3) 0.8362(5) 0.0562(17) Uani 1 d .
H6 H 0.5305 0.1652 0.7967 0.067 Uiso 1 calc R
N7 N 0.6226(6) 0.1380(2) 0.6079(5) 0.0531(16) Uani 1 d .
N8 N 0.8678(6) 0.1355(2) 0.7042(5) 0.0519(16) Uani 1 d .
C1 C 0.5417(7) 0.2653(3) 0.6237(7) 0.058(2) Uani 1 d .
H1 H 0.5173 0.2549 0.6866 0.070 Uiso 1 calc R
C2 C 0.4743(8) 0.3023(3) 0.5711(7) 0.065(2) Uani 1 d .
H2 H 0.4057 0.3163 0.5985 0.079 Uiso 1 calc R
C3 C 0.5095(9) 0.3176(4) 0.4804(8) 0.077(3) Uani 1 d .
H3A H 0.4667 0.3430 0.4456 0.092 Uiso 1 calc R
C4 C 0.6109(9) 0.2954(4) 0.4380(7) 0.072(3) Uani 1 d .
H4 H 0.6355 0.3052 0.3748 0.087 Uiso 1 calc R
C5 C 0.6731(7) 0.2581(3) 0.4937(6) 0.0518(19) Uani 1 d .
C6 C 0.7706(7) 0.2301(3) 0.4539(6) 0.0533(19) Uani 1 d .
H6A H 0.8009 0.2370 0.3911 0.064 Uiso 1 calc R
C7 C 0.9808(8) 0.1679(3) 0.4070(6) 0.056(2) Uani 1 d .
C8 C 1.0616(7) 0.1266(3) 0.3899(6) 0.057(2) Uani 1 d .
C9 C 1.0677(12) 0.0858(5) 0.4483(10) 0.105(4) Uani 1 d .
H9 H 1.0209 0.0838 0.5045 0.126 Uiso 1 calc R
C10 C 1.1452(12) 0.0458(5) 0.4246(13) 0.122(5) Uani 1 d .
H10 H 1.1444 0.0167 0.4611 0.146 Uiso 1 calc R
C11 C 1.2196(13) 0.0516(7) 0.3476(14) 0.130(6) Uani 1 d .
H11 H 1.2729 0.0264 0.3324 0.156 Uiso 1 calc R
C12 C 1.2180(17) 0.0946(8) 0.2905(16) 0.160(8) Uani 1 d .
H12 H 1.2713 0.0986 0.2389 0.192 Uiso 1 calc R
C13 C 1.1372(12) 0.1303(5) 0.3119(10) 0.106(4) Uani 1 d .
H13 H 1.1331 0.1584 0.2719 0.128 Uiso 1 calc R
C14 C 0.9635(7) 0.2653(3) 0.6763(7) 0.056(2) Uani 1 d .
H14 H 0.9851 0.2545 0.6129 0.067 Uiso 1 calc R
C15 C 1.0311(9) 0.3027(4) 0.7239(9) 0.077(3) Uani 1 d .
H15 H 1.0976 0.3165 0.6933 0.093 Uiso 1 calc R
C16 C 0.9992(10) 0.3199(4) 0.8186(9) 0.084(3) Uani 1 d .
H16 H 1.0415 0.3460 0.8510 0.100 Uiso 1 calc R
C17 C 0.9035(10) 0.2970(3) 0.8623(7) 0.073(3) Uani 1 d .
H17 H 0.8818 0.3070 0.9263 0.088 Uiso 1 calc R
C18 C 0.8397(8) 0.2596(3) 0.8124(6) 0.0532(19) Uani 1 d .
C19 C 0.7405(7) 0.2332(3) 0.8533(6) 0.054(2) Uani 1 d .
H19 H 0.7145 0.2406 0.9174 0.065 Uiso 1 calc R
C20 C 0.6058(10) 0.1526(4) 0.9332(8) 0.087(3) Uani 1 d .
C21 C 0.5079(11) 0.1186(4) 0.9567(9) 0.098(4) Uani 1 d D
C22 C 0.5270(13) 0.0932(5) 1.0514(10) 0.122(5) Uani 1 d D
H22 H 0.6008 0.0981 1.0927 0.146 Uiso 1 calc R
C23 C 0.4380(18) 0.0614(5) 1.0836(13) 0.152(7) Uani 1 d D
H23 H 0.4503 0.0439 1.1445 0.183 Uiso 1 calc R
C24 C 0.3233(19) 0.0575(9) 1.0149(19) 0.271(17) Uani 1 d D
H24 H 0.2563 0.0390 1.0334 0.325 Uiso 1 calc R
C25 C 0.3176(19) 0.0785(10) 0.935(2) 0.54(4) Uani 1 d D
H25 H 0.2470 0.0741 0.8893 0.652 Uiso 1 calc R
C26 C 0.4106(14) 0.1092(8) 0.9061(15) 0.31(2) Uani 1 d D
H26 H 0.3975 0.1240 0.8421 0.370 Uiso 1 calc R
C27 C 0.5539(9) 0.1077(4) 0.5886(8) 0.069(3) Uani 1 d .
C28 C 0.4628(12) 0.0685(5) 0.5640(11) 0.128(5) Uani 1 d .
H28A H 0.4349 0.0557 0.6263 0.191 Uiso 1 calc R
H28B H 0.5012 0.0429 0.5277 0.191 Uiso 1 calc R
H28C H 0.3927 0.0813 0.5219 0.191 Uiso 1 calc R
C29 C 0.9323(8) 0.1032(4) 0.7227(7) 0.065(2) Uani 1 d .
C30 C 1.0133(12) 0.0617(4) 0.7433(11) 0.120(5) Uani 1 d .
H30A H 0.9793 0.0339 0.7059 0.180 Uiso 1 calc R
H30B H 1.0200 0.0546 0.8154 0.180 Uiso 1 calc R
H30C H 1.0946 0.0689 0.7222 0.180 Uiso 1 calc R

loop_
_atom_site_aniso_label
_atom_site_aniso_U_11
_atom_site_aniso_U_22
_atom_site_aniso_U_33
_atom_site_aniso_U_23
_atom_site_aniso_U_13
_atom_site_aniso_U_12
Ru 0.0380(3) 0.0459(4) 0.0409(3) 0.0010(3) 0.0065(2) -0.0008(3)
Cl1 0.096(2) 0.0716(18) 0.120(3) -0.0041(17) 0.0195(18) 0.0099(15)
Cl2 0.0503(11) 0.0858(15) 0.0551(12) -0.0036(13) 0.0100(9) -0.0030(12)
O1 0.118(7) 0.127(7) 0.145(7) 0.070(6) 0.085(6) 0.051(5)
O2 0.199(10) 0.224(11) 0.071(5) 0.047(6) -0.040(6) -0.148(9)
O3 0.118(7) 0.089(6) 0.146(8) 0.017(6) 0.000(6) 0.012(5)
O4 0.157(9) 0.113(7) 0.107(7) 0.008(6) 0.018(6) 0.016(6)
O5 0.100(7) 0.164(10) 0.233(13) -0.007(9) 0.027(8) -0.029(7)
O6 0.207(11) 0.096(6) 0.131(8) -0.028(6) 0.035(8) 0.055(7)
O7 0.111(7) 0.179(10) 0.156(9) -0.015(8) 0.044(7) -0.058(7)
O8 0.228(14) 0.249(14) 0.087(7) 0.068(8) 0.003(8) -0.026(11)
O9 0.218(13) 0.267(15) 0.138(9) -0.117(10) 0.075(9) -0.130(12)
O10 0.113(9) 0.232(14) 0.42(3) 0.015(16) 0.076(13) 0.092(10)
N1 0.039(3) 0.050(3) 0.045(3) -0.005(3) 0.007(3) 0.005(3)
N2 0.048(3) 0.059(4) 0.044(3) 0.000(3) 0.009(3) 0.005(3)
N3 0.065(4) 0.056(4) 0.060(4) 0.009(3) 0.028(3) 0.018(3)
N4 0.040(3) 0.047(4) 0.054(4) 0.005(3) 0.000(3) -0.002(3)
N5 0.048(3) 0.044(4) 0.044(3) 0.004(3) 0.010(3) -0.004(3)
N6 0.047(4) 0.069(4) 0.053(4) 0.003(3) 0.008(3) -0.014(3)
N7 0.051(4) 0.052(4) 0.057(4) -0.007(3) 0.008(3) -0.003(3)
N8 0.048(4) 0.054(4) 0.054(4) 0.003(3) 0.005(3) 0.003(3)
C1 0.052(5) 0.065(5) 0.058(5) 0.001(4) 0.003(4) 0.000(4)
C2 0.059(5) 0.070(6) 0.067(6) -0.001(5) 0.008(4) 0.023(4)
C3 0.068(6) 0.077(7) 0.083(7) 0.014(5) -0.002(5) 0.031(5)
C4 0.080(6) 0.081(7) 0.055(5) 0.007(5) 0.001(5) 0.017(5)
C5 0.051(4) 0.056(5) 0.048(5) 0.005(4) 0.000(4) 0.010(4)
C6 0.055(5) 0.063(5) 0.043(4) 0.002(4) 0.011(4) 0.004(4)
C7 0.056(5) 0.067(5) 0.048(5) 0.009(4) 0.013(4) 0.008(4)
C8 0.051(5) 0.067(5) 0.054(5) -0.012(4) 0.003(4) 0.013(4)
C9 0.117(10) 0.109(10) 0.094(9) 0.014(8) 0.030(8) 0.055(8)
C10 0.101(10) 0.076(8) 0.187(15) -0.007(9) 0.004(10) 0.041(7)
C11 0.082(9) 0.150(14) 0.158(16) -0.073(12) 0.010(9) 0.049(9)
C12 0.146(15) 0.178(19) 0.168(18) -0.032(16) 0.080(13) 0.036(15)
C13 0.114(10) 0.112(10) 0.101(9) -0.008(8) 0.052(8) 0.033(8)
C14 0.045(4) 0.055(5) 0.068(6) 0.011(4) 0.012(4) -0.007(4)
C15 0.055(5) 0.072(7) 0.105(8) 0.026(6) 0.003(5) -0.017(5)
C16 0.090(7) 0.065(6) 0.093(8) 0.006(5) -0.008(6) -0.027(5)
C17 0.092(7) 0.066(6) 0.061(6) -0.005(5) 0.004(5) -0.027(5)
C18 0.059(5) 0.052(5) 0.048(4) 0.005(4) 0.002(4) -0.003(4)
C19 0.059(5) 0.060(5) 0.045(4) -0.006(4) 0.011(4) -0.009(4)
C20 0.091(7) 0.100(8) 0.072(7) 0.000(6) 0.012(6) -0.048(6)
C21 0.107(9) 0.102(9) 0.088(8) 0.002(7) 0.034(7) -0.043(7)
C22 0.123(11) 0.146(14) 0.099(10) 0.000(9) 0.026(8) -0.041(10)
C23 0.179(18) 0.147(15) 0.141(14) 0.008(11) 0.071(13) -0.057(14)
C24 0.17(2) 0.38(4) 0.26(3) 0.09(3) 0.022(19) -0.19(3)
C25 0.25(3) 0.77(7) 0.55(5) 0.57(6) -0.28(3) -0.37(4)
C26 0.133(14) 0.45(4) 0.31(3) 0.30(3) -0.134(17) -0.19(2)
C27 0.063(6) 0.067(6) 0.080(7) -0.013(5) 0.012(5) -0.006(5)
C28 0.110(10) 0.105(9) 0.170(13) -0.059(9) 0.029(9) -0.053(8)
C29 0.056(5) 0.071(6) 0.068(6) 0.014(5) 0.005(4) 0.003(5)
C30 0.121(10) 0.075(8) 0.163(14) 0.030(8) 0.002(9) 0.047(7)

loop_
_atom_type_symbol
_atom_type_description
_atom_type_scat_dispersion_real
_atom_type_scat_dispersion_imag
_atom_type_scat_source
C C 0.0033 0.0016 'International Tables Vol C Tables 4.2.6.8 and 6.1.1.4'
H H 0.0000 0.0000 'International Tables Vol C Tables 4.2.6.8 and 6.1.1.4'
N N 0.0061 0.0033 'International Tables Vol C Tables 4.2.6.8 and 6.1.1.4'
O O 0.0106 0.0060 'International Tables Vol C Tables 4.2.6.8 and 6.1.1.4'
Cl Cl 0.1484 0.1585 'International Tables Vol C Tables 4.2.6.8 and 6.1.1.4'
Ru Ru -1.2594 0.8363 'International Tables Vol C Tables 4.2.6.8 and 6.1.1.4'

loop_
_geom_angle_atom_site_label_1
_geom_angle_atom_site_label_2
_geom_angle_atom_site_label_3
_geom_angle
N1 Ru N8 172.3(2)
N1 Ru N7 91.8(3)
N8 Ru N7 87.4(3)
N1 Ru N5 96.0(2)
N8 Ru N5 91.7(3)
N7 Ru N5 95.5(3)
N1 Ru N2 78.0(2)
N8 Ru N2 94.4(3)
N7 Ru N2 91.8(3)
N5 Ru N2 170.8(2)
N1 Ru N4 88.7(2)
N8 Ru N4 93.0(2)
N7 Ru N4 173.5(3)
N5 Ru N4 78.0(2)
N2 Ru N4 94.7(3)
O6 Cl1 O3 112.6(7)
O6 Cl1 O4 109.0(6)
O3 Cl1 O4 106.3(6)
O6 Cl1 O5 111.9(7)
O3 Cl1 O5 107.3(7)
O4 Cl1 O5 109.5(7)
O10 Cl2 O8 108.6(10)
O10 Cl2 O9 103.9(10)
O8 Cl2 O9 110.1(10)
O10 Cl2 O7 117.5(10)
O8 Cl2 O7 108.0(8)
O9 Cl2 O7 108.5(7)
C1 N1 C5 119.0(7)
C1 N1 Ru 126.6(5)
C5 N1 Ru 114.4(5)
C6 N2 N3 121.4(6)
C6 N2 Ru 116.0(5)
N3 N2 Ru 122.5(5)
C7 N3 N2 129.3(7)
C14 N4 C18 117.7(7)
C14 N4 Ru 128.5(6)
C18 N4 Ru 113.7(5)
C19 N5 N6 119.5(7)
C19 N5 Ru 116.1(5)
N6 N5 Ru 124.4(5)
C20 N6 N5 123.3(7)
C27 N7 Ru 175.3(8)
C29 N8 Ru 173.6(7)
N1 C1 C2 122.0(8)
C3 C2 C1 119.2(8)
C2 C3 C4 120.1(8)
C5 C4 C3 117.8(9)
N1 C5 C4 121.9(7)
N1 C5 C6 115.7(7)
C4 C5 C6 122.4(8)
N2 C6 C5 115.2(7)
O1 C7 N3 121.0(8)
O1 C7 C8 122.7(8)
N3 C7 C8 116.3(8)
C9 C8 C13 118.8(9)
C9 C8 C7 123.7(9)
C13 C8 C7 117.4(9)
C8 C9 C10 120.9(12)
C11 C10 C9 117.9(14)
C10 C11 C12 121.3(13)
C13 C12 C11 118.5(16)
C12 C13 C8 122.4(14)
N4 C14 C15 122.8(9)
C14 C15 C16 119.5(9)
C17 C16 C15 118.0(9)
C18 C17 C16 120.4(10)
C17 C18 N4 121.7(8)
C17 C18 C19 124.0(8)
N4 C18 C19 114.3(7)
N5 C19 C18 117.4(7)
O2 C20 N6 121.3(9)
O2 C20 C21 122.4(11)
N6 C20 C21 116.2(10)
C26 C21 C22 115.0(12)
C26 C21 C20 128.6(13)
C22 C21 C20 116.4(12)
C23 C22 C21 121.5(14)
C22 C23 C24 115.2(16)
C25 C24 C23 118.6(17)
C24 C25 C26 123.3(19)
C21 C26 C25 126.2(16)
N7 C27 C28 179.2(10)
N8 C29 C30 178.4(11)

loop_
_geom_bond_atom_site_label_1
_geom_bond_atom_site_label_2
_geom_bond_distance
_geom_bond_site_symmetry_2
Ru N1 2.036(6) .
Ru N8 2.042(7) .
Ru N7 2.042(7) .
Ru N5 2.055(6) .
Ru N2 2.050(6) .
Ru N4 2.059(6) .
Cl1 O6 1.388(8) .
Cl1 O3 1.397(9) .
Cl1 O4 1.442(10) .
Cl1 O5 1.446(10) .
Cl2 O10 1.318(10) .
Cl2 O8 1.347(10) .
Cl2 O9 1.350(10) .
Cl2 O7 1.351(9) .
O1 C7 1.191(11) .
O2 C20 1.226(12) .
O11 O11A 1.55(4) 2_556
O11A O11 1.55(4) 2_546
N1 C1 1.338(9) .
N1 C5 1.347(9) .
N2 C6 1.300(9) .
N2 N3 1.386(8) .
N3 C7 1.340(10) .
N4 C14 1.334(9) .
N4 C18 1.378(10) .
N5 C19 1.279(9) .
N5 N6 1.375(8) .
N6 C20 1.363(12) .
N7 C27 1.126(11) .
N8 C29 1.138(10) .
C1 C2 1.393(11) .
C2 C3 1.345(14) .
C3 C4 1.405(13) .
C4 C5 1.392(11) .
C5 C6 1.434(10) .
C7 C8 1.455(11) .
C8 C9 1.351(14) .
C8 C13 1.363(13) .
C9 C10 1.427(15) .
C10 C11 1.35(2) .
C11 C12 1.39(2) .
C12 C13 1.356(19) .
C14 C15 1.374(12) .
C15 C16 1.396(15) .
C16 C17 1.372(14) .
C17 C18 1.366(11) .
C18 C19 1.432(11) .
C20 C21 1.459(13) .
C21 C26 1.215(16) .
C21 C22 1.420(16) .
C22 C23 1.387(17) .
C23 C24 1.46(2) .
C24 C25 1.19(2) .
C25 C26 1.38(2) .
C27 C28 1.470(13) .
C29 C30 1.443(13) .
